data_7237060
loop_
_publ_author_name
'Yi, Fei-Yan'
'Wang, Shi-Cheng'
'Gu, Minli'
'Zheng, Jia-Qi'
'Han, Lei'

_publ_section_title
;
 Highly selective luminescent sensor for CCl4 vapor and pollutional
 anions/cations based on a multi-responsive MOF
;
_journal_issue 8
_journal_name_full 'Journal of Materials Chemistry C'
_journal_page_first 2010
_journal_paper_doi 10.1039/C7TC05707E
_journal_volume 6
_journal_year 2018
_chemical_formula_sum 'C90 H96 Cd3 N10 O25'
_chemical_formula_weight 2054.97
_space_group_IT_number 15
_space_group_name_Hall '-C 2yc'
_space_group_name_H-M_alt 'C 1 2/c 1'
_symmetry_cell_setting monoclinic
_symmetry_space_group_name_H-M 'C 1 2/c 1'
_atom_sites_solution_hydrogens geom
_atom_sites_solution_primary direct
_atom_sites_solution_secondary difmap
_audit_creation_method SHELXL-97
_audit_update_record
;
2017-12-05 deposited with the CCDC.
2018-01-22 downloaded from the CCDC.
;
_cell_angle_alpha 90.00
_cell_angle_beta 111.067(2)
_cell_angle_gamma 90.00
_cell_formula_units_Z 4
_cell_length_a 29.403(3)
_cell_length_b 20.8279(19)
_cell_length_c 16.9132(17)
_cell_measurement_reflns_used 4417
_cell_measurement_temperature 296(2)
_cell_measurement_theta_max 21.79
_cell_measurement_theta_min 2.35
_cell_volume 9665.4(16)
_computing_cell_refinement 'Bruker SMART'
_computing_data_collection 'Bruker SMART'
_computing_data_reduction 'Bruker SAINT'
_computing_molecular_graphics 'Bruker SHELXTL'
_computing_publication_material 'Bruker SHELXTL'
_computing_structure_refinement 'SHELXL-97 (Sheldrick, 1997)'
_computing_structure_solution 'SHELXS-97 (Sheldrick, 1990)'
_diffrn_ambient_temperature 296(2)
_diffrn_measured_fraction_theta_full 0.995
_diffrn_measured_fraction_theta_max 0.995
_diffrn_measurement_device_type 'CCD area detector'
_diffrn_measurement_method 'phi and omega scans'
_diffrn_radiation_monochromator graphite
_diffrn_radiation_source 'fine-focus sealed tube'
_diffrn_radiation_type MoK\a
_diffrn_radiation_wavelength 0.71073
_diffrn_reflns_av_R_equivalents 0.0481
_diffrn_reflns_av_sigmaI/netI 0.0572
_diffrn_reflns_limit_h_max 36
_diffrn_reflns_limit_h_min -34
_diffrn_reflns_limit_k_max 19
_diffrn_reflns_limit_k_min -25
_diffrn_reflns_limit_l_max 20
_diffrn_reflns_limit_l_min -17
_diffrn_reflns_number 27158
_diffrn_reflns_theta_full 26.14
_diffrn_reflns_theta_max 26.14
_diffrn_reflns_theta_min 1.58
_exptl_absorpt_coefficient_mu 0.730
_exptl_absorpt_correction_T_max 0.7453
_exptl_absorpt_correction_T_min 0.6046
_exptl_absorpt_correction_type multi-scan
_exptl_absorpt_process_details
'SADABS-2008/1 - Bruker AXS was used for absorption correction. wR2(int) was 0.0981 before and 0.0469 after correction. The Ratio of minimum to maximum transmission is 0.8112. The  Lambda/2 correction factor is 0.0015.'
_exptl_crystal_colour colorless
_exptl_crystal_density_diffrn 1.412
_exptl_crystal_density_method 'not measured'
_exptl_crystal_description brick
_exptl_crystal_F_000 4200
_exptl_crystal_size_max 0.36
_exptl_crystal_size_mid 0.35
_exptl_crystal_size_min 0.30
_platon_squeeze_details
;
;
_refine_diff_density_max 2.113
_refine_diff_density_min -0.548
_refine_diff_density_rms 0.202
_refine_ls_extinction_method none
_refine_ls_goodness_of_fit_ref 1.089
_refine_ls_hydrogen_treatment constr
_refine_ls_matrix_type full
_refine_ls_number_parameters 444
_refine_ls_number_reflns 9609
_refine_ls_number_restraints 0
_refine_ls_restrained_S_all 1.089
_refine_ls_R_factor_all 0.0980
_refine_ls_R_factor_gt 0.0682
_refine_ls_shift/su_max 0.002
_refine_ls_shift/su_mean 0.000
_refine_ls_structure_factor_coef Fsqd
_refine_ls_weighting_details 'calc w=1/[\s^2^(Fo^2^)+(0.1511P)^2^+6.4931P] where P=(Fo^2^+2Fc^2^)/3'
_refine_ls_weighting_scheme calc
_refine_ls_wR_factor_gt 0.2168
_refine_ls_wR_factor_ref 0.2453
_reflns_number_gt 6483
_reflns_number_total 9609
_reflns_threshold_expression >2sigma(I)
_cod_data_source_file c7tc05707e2.cif
_cod_data_source_block 1
_cod_original_cell_volume 9665.2(16)
_cod_original_sg_symbol_H-M C2/c
_cod_database_code 7237060

loop_
_symmetry_equiv_pos_as_xyz
'x, y, z'
'-x, y, -z+1/2'
'x+1/2, y+1/2, z'
'-x+1/2, y+1/2, -z+1/2'
'-x, -y, -z'
'x, -y, z-1/2'
'-x+1/2, -y+1/2, -z'
'x+1/2, -y+1/2, z-1/2'

loop_
_atom_site_label
_atom_site_type_symbol
_atom_site_fract_x
_atom_site_fract_y
_atom_site_fract_z
_atom_site_U_iso_or_equiv
_atom_site_adp_type
_atom_site_occupancy
_atom_site_symmetry_multiplicity
_atom_site_calc_flag
_atom_site_refinement_flags
Cd1 Cd 0.7500 0.7500 0.5000 0.0346(2) Uani 1 2 d S
Cd2 Cd 0.732158(18) 0.58328(2) 0.46642(3) 0.04150(19) Uani 1 1 d .
N1 N 0.7295(2) 0.4802(2) 0.4274(4) 0.0522(15) Uani 1 1 d .
N2 N 0.7405(2) 0.3747(3) 0.4365(4) 0.0541(16) Uani 1 1 d .
C1 C 0.9516(2) 0.6797(3) 1.1050(4) 0.0431(15) Uani 1 1 d .
C2 C 0.9814(3) 0.6332(4) 1.1741(5) 0.0534(18) Uani 1 1 d .
H2A H 0.9609 0.5985 1.1803 0.064 Uiso 1 1 calc R
H2B H 1.0078 0.6149 1.1599 0.064 Uiso 1 1 calc R
C3 C 0.9128(2) 0.7104(4) 1.1304(5) 0.0521(18) Uani 1 1 d .
H3A H 0.9274 0.7323 1.1843 0.062 Uiso 1 1 calc R
H3B H 0.8950 0.7418 1.0882 0.062 Uiso 1 1 calc R
C4 C 0.9287(3) 0.6418(4) 1.0231(4) 0.0499(17) Uani 1 1 d .
H4A H 0.9537 0.6196 1.0088 0.060 Uiso 1 1 calc R
H4B H 0.9060 0.6103 1.0295 0.060 Uiso 1 1 calc R
C5 C 0.9835(3) 0.7332(3) 1.0913(5) 0.0502(17) Uani 1 1 d .
H5A H 0.9634 0.7656 1.0535 0.060 Uiso 1 1 calc R
H5B H 1.0022 0.7534 1.1448 0.060 Uiso 1 1 calc R
C6 C 0.8572(2) 0.6677(3) 1.1930(4) 0.0468(16) Uani 1 1 d .
C7 C 0.8605(3) 0.7188(4) 1.2454(5) 0.0528(18) Uani 1 1 d .
H7A H 0.8800 0.7537 1.2446 0.063 Uiso 1 1 calc R
C8 C 0.8349(3) 0.7186(3) 1.2997(5) 0.0453(16) Uani 1 1 d .
H8A H 0.8374 0.7535 1.3354 0.054 Uiso 1 1 calc R
C9 C 0.8059(2) 0.6680(3) 1.3015(4) 0.0427(15) Uani 1 1 d .
C10 C 0.8033(3) 0.6151(4) 1.2491(5) 0.060(2) Uani 1 1 d .
H10A H 0.7845 0.5797 1.2515 0.072 Uiso 1 1 calc R
C11 C 0.8280(3) 0.6147(4) 1.1950(5) 0.060(2) Uani 1 1 d .
H11A H 0.8256 0.5797 1.1596 0.072 Uiso 1 1 calc R
C12 C 0.7782(2) 0.6698(3) 1.3623(4) 0.0444(16) Uani 1 1 d .
C13 C 0.8788(3) 0.6648(3) 0.8780(4) 0.0480(16) Uani 1 1 d .
C14 C 0.8731(3) 0.6006(4) 0.8541(5) 0.068(2) Uani 1 1 d .
H14A H 0.8873 0.5685 0.8936 0.081 Uiso 1 1 calc R
C15 C 0.8468(4) 0.5852(4) 0.7726(5) 0.071(3) Uani 1 1 d .
H15A H 0.8422 0.5421 0.7575 0.086 Uiso 1 1 calc R
C16 C 0.8269(3) 0.6304(3) 0.7123(4) 0.0479(16) Uani 1 1 d .
C17 C 0.8327(3) 0.6940(4) 0.7346(5) 0.062(2) Uani 1 1 d .
H17A H 0.8195 0.7255 0.6939 0.075 Uiso 1 1 calc R
C18 C 0.8588(3) 0.7115(4) 0.8196(5) 0.060(2) Uani 1 1 d .
H18A H 0.8623 0.7545 0.8355 0.072 Uiso 1 1 calc R
C19 C 0.7962(3) 0.6119(3) 0.6230(4) 0.0466(16) Uani 1 1 d .
C20 C 1.0470(3) 0.7429(4) 1.0325(5) 0.0547(19) Uani 1 1 d .
C21 C 1.0727(3) 0.7124(4) 0.9905(6) 0.064(2) Uani 1 1 d .
H21A H 1.0670 0.6691 0.9769 0.077 Uiso 1 1 calc R
C22 C 1.1065(3) 0.7447(3) 0.9682(6) 0.058(2) Uani 1 1 d .
H22A H 1.1232 0.7239 0.9382 0.069 Uiso 1 1 calc R
C23 C 1.1162(2) 0.8093(4) 0.9903(5) 0.0504(17) Uani 1 1 d .
C24 C 1.0905(3) 0.8385(4) 1.0326(5) 0.0568(19) Uani 1 1 d .
H24A H 1.0963 0.8816 1.0472 0.068 Uiso 1 1 calc R
C25 C 1.0556(3) 0.8056(4) 1.0548(5) 0.058(2) Uani 1 1 d .
H25A H 1.0385 0.8262 1.0843 0.069 Uiso 1 1 calc R
C26 C 1.1551(3) 0.8443(4) 0.9710(5) 0.0480(16) Uani 1 1 d .
C27 C 0.7396(3) 0.4305(3) 0.4777(5) 0.0533(19) Uani 1 1 d .
H27A H 0.7455 0.4329 0.5354 0.064 Uiso 1 1 calc R
C28 C 0.7293(3) 0.3899(3) 0.3516(5) 0.0498(17) Uani 1 1 d .
C29 C 0.7233(3) 0.4570(3) 0.3469(5) 0.0458(16) Uani 1 1 d .
C30 C 0.7099(3) 0.4892(4) 0.2683(5) 0.0571(19) Uani 1 1 d .
H30A H 0.7051 0.5333 0.2638 0.068 Uiso 1 1 calc R
C31 C 0.7044(3) 0.4509(4) 0.1978(5) 0.064(2) Uani 1 1 d .
H31A H 0.6965 0.4702 0.1450 0.077 Uiso 1 1 calc R
C32 C 0.7102(3) 0.3862(4) 0.2043(5) 0.069(2) Uani 1 1 d .
H32A H 0.7047 0.3626 0.1551 0.083 Uiso 1 1 calc R
C33 C 0.7241(3) 0.3535(4) 0.2818(5) 0.059(2) Uani 1 1 d .
H33A H 0.7294 0.3094 0.2854 0.071 Uiso 1 1 calc R
C34 C 0.7461(3) 0.3112(3) 0.4704(5) 0.0502(17) Uani 1 1 d .
C35 C 0.7782(3) 0.2700(4) 0.4545(6) 0.066(2) Uani 1 1 d .
H35A H 0.7967 0.2837 0.4231 0.079 Uiso 1 1 calc R
C36 C 0.7172(3) 0.2916(4) 0.5147(6) 0.065(2) Uani 1 1 d .
H36A H 0.6949 0.3198 0.5235 0.078 Uiso 1 1 calc R
O1 O 1.0000 0.6690(4) 1.2500 0.066(2) Uani 1 2 d S
O2 O 0.88050(19) 0.6618(2) 1.1374(3) 0.0589(14) Uani 1 1 d .
O3 O 0.90354(19) 0.6871(3) 0.9575(3) 0.0566(13) Uani 1 1 d .
O4 O 1.01546(19) 0.7037(3) 1.0544(4) 0.0648(15) Uani 1 1 d .
O5 O 0.77723(18) 0.7202(2) 1.3985(3) 0.0495(12) Uani 1 1 d .
O6 O 0.7579(2) 0.6174(2) 1.3686(4) 0.0642(15) Uani 1 1 d .
O7 O 0.7868(2) 0.5555(2) 0.6037(3) 0.0616(14) Uani 1 1 d .
O8 O 0.7800(2) 0.6553(2) 0.5690(3) 0.0627(14) Uani 1 1 d .
O9 O 1.18185(17) 0.8128(2) 0.9391(3) 0.0523(12) Uani 1 1 d .
O10 O 1.16116(19) 0.9019(3) 0.9873(4) 0.0606(14) Uani 1 1 d .

loop_
_atom_site_aniso_label
_atom_site_aniso_U_11
_atom_site_aniso_U_22
_atom_site_aniso_U_33
_atom_site_aniso_U_23
_atom_site_aniso_U_13
_atom_site_aniso_U_12
Cd1 0.0438(4) 0.0320(3) 0.0316(4) -0.0008(2) 0.0179(3) 0.0017(2)
Cd2 0.0556(3) 0.0344(3) 0.0383(3) -0.00449(19) 0.0214(2) -0.00128(19)
N1 0.084(5) 0.030(3) 0.044(4) -0.006(2) 0.025(3) -0.005(3)
N2 0.080(4) 0.035(3) 0.051(4) -0.003(3) 0.028(3) -0.007(3)
C1 0.038(3) 0.063(4) 0.029(3) 0.000(3) 0.011(3) -0.005(3)
C2 0.049(4) 0.068(5) 0.037(4) 0.001(3) 0.009(3) -0.008(3)
C3 0.045(4) 0.075(5) 0.041(4) -0.004(4) 0.020(3) -0.013(3)
C4 0.048(4) 0.075(5) 0.028(4) 0.003(3) 0.016(3) -0.003(3)
C5 0.047(4) 0.063(4) 0.044(4) -0.009(3) 0.020(3) -0.006(3)
C6 0.048(4) 0.061(4) 0.041(4) -0.010(3) 0.028(3) -0.010(3)
C7 0.065(5) 0.058(4) 0.047(4) -0.002(3) 0.033(4) -0.007(3)
C8 0.062(4) 0.042(4) 0.042(4) -0.005(3) 0.030(3) -0.001(3)
C9 0.047(4) 0.050(4) 0.040(4) -0.005(3) 0.026(3) -0.004(3)
C10 0.065(5) 0.065(5) 0.066(6) -0.019(4) 0.044(4) -0.016(4)
C11 0.064(5) 0.073(5) 0.053(5) -0.025(4) 0.033(4) -0.013(4)
C12 0.047(4) 0.055(4) 0.036(4) 0.000(3) 0.021(3) -0.004(3)
C13 0.051(4) 0.061(5) 0.029(4) 0.000(3) 0.011(3) -0.002(3)
C14 0.089(6) 0.057(5) 0.043(5) 0.005(4) 0.006(4) 0.006(4)
C15 0.113(7) 0.046(4) 0.037(4) 0.001(3) 0.005(4) 0.007(4)
C16 0.061(4) 0.039(4) 0.034(4) -0.003(3) 0.007(3) 0.004(3)
C17 0.075(5) 0.061(5) 0.043(5) 0.006(4) 0.010(4) 0.006(4)
C18 0.077(5) 0.050(4) 0.044(5) -0.004(3) 0.010(4) -0.008(4)
C19 0.053(4) 0.049(4) 0.032(4) 0.003(3) 0.009(3) 0.012(3)
C20 0.052(4) 0.061(5) 0.056(5) -0.005(4) 0.025(4) -0.010(3)
C21 0.054(5) 0.080(6) 0.070(6) -0.024(5) 0.036(4) -0.017(4)
C22 0.064(5) 0.053(4) 0.070(6) -0.012(4) 0.040(4) -0.007(3)
C23 0.045(4) 0.057(4) 0.053(5) 0.004(3) 0.021(3) -0.001(3)
C24 0.051(4) 0.061(5) 0.067(5) -0.003(4) 0.032(4) 0.001(3)
C25 0.055(4) 0.058(5) 0.071(6) -0.002(4) 0.034(4) -0.002(3)
C26 0.048(4) 0.054(4) 0.045(4) 0.008(3) 0.020(3) 0.000(3)
C27 0.079(5) 0.039(4) 0.045(5) -0.012(3) 0.026(4) -0.007(3)
C28 0.057(4) 0.046(4) 0.047(4) -0.007(3) 0.018(3) -0.007(3)
C29 0.055(4) 0.037(4) 0.046(4) -0.004(3) 0.019(3) -0.005(3)
C30 0.074(5) 0.055(4) 0.044(4) 0.001(3) 0.023(4) -0.009(4)
C31 0.084(6) 0.067(5) 0.042(5) -0.003(4) 0.023(4) -0.018(4)
C32 0.099(7) 0.066(5) 0.050(5) -0.023(4) 0.037(5) -0.016(5)
C33 0.077(5) 0.042(4) 0.056(5) -0.015(3) 0.022(4) -0.009(3)
C34 0.066(5) 0.031(3) 0.055(5) 0.003(3) 0.024(4) 0.002(3)
C35 0.092(6) 0.049(4) 0.073(6) 0.013(4) 0.049(5) 0.000(4)
C36 0.088(6) 0.042(4) 0.084(6) 0.013(4) 0.053(5) 0.017(4)
O1 0.088(6) 0.068(5) 0.027(4) 0.000 0.001(4) 0.000
O2 0.061(3) 0.076(4) 0.054(3) -0.021(3) 0.039(3) -0.023(3)
O3 0.065(3) 0.060(3) 0.032(3) -0.002(2) 0.003(2) 0.000(2)
O4 0.058(3) 0.075(4) 0.081(4) -0.017(3) 0.047(3) -0.017(3)
O5 0.069(3) 0.044(3) 0.049(3) -0.006(2) 0.038(3) -0.002(2)
O6 0.098(4) 0.050(3) 0.068(4) -0.014(3) 0.059(3) -0.021(3)
O7 0.088(4) 0.046(3) 0.041(3) -0.006(2) 0.011(3) 0.000(3)
O8 0.090(4) 0.045(3) 0.039(3) 0.005(2) 0.007(3) 0.005(3)
O9 0.045(3) 0.067(3) 0.047(3) 0.012(2) 0.020(2) 0.004(2)
O10 0.061(3) 0.059(3) 0.072(4) 0.007(3) 0.037(3) -0.002(2)

loop_
_atom_type_symbol
_atom_type_description
_atom_type_scat_dispersion_real
_atom_type_scat_dispersion_imag
_atom_type_scat_source
C C 0.0033 0.0016 'International Tables Vol C Tables 4.2.6.8 and 6.1.1.4'
H H 0.0000 0.0000 'International Tables Vol C Tables 4.2.6.8 and 6.1.1.4'
N N 0.0061 0.0033 'International Tables Vol C Tables 4.2.6.8 and 6.1.1.4'
O O 0.0106 0.0060 'International Tables Vol C Tables 4.2.6.8 and 6.1.1.4'
Cd Cd -0.8075 1.2024 'International Tables Vol C Tables 4.2.6.8 and 6.1.1.4'

loop_
_geom_angle_atom_site_label_1
_geom_angle_atom_site_label_2
_geom_angle_atom_site_label_3
_geom_angle
_geom_angle_site_symmetry_1
_geom_angle_site_symmetry_3
O5 Cd1 O5 180.000(1) 7_667 1_554
O5 Cd1 O8 88.53(19) 7_667 7_666
O5 Cd1 O8 91.47(19) 1_554 7_666
O5 Cd1 O8 91.47(19) 7_667 .
O5 Cd1 O8 88.53(19) 1_554 .
O8 Cd1 O8 180.000(1) 7_666 .
O5 Cd1 O9 89.59(17) 7_667 2_756
O5 Cd1 O9 90.41(17) 1_554 2_756
O8 Cd1 O9 81.5(2) 7_666 2_756
O8 Cd1 O9 98.5(2) . 2_756
O5 Cd1 O9 90.41(17) 7_667 8_465
O5 Cd1 O9 89.59(17) 1_554 8_465
O8 Cd1 O9 98.5(2) 7_666 8_465
O8 Cd1 O9 81.5(2) . 8_465
O9 Cd1 O9 180.000(1) 2_756 8_465
O6 Cd2 N1 94.3(2) 1_554 .
O6 Cd2 O10 132.0(2) 1_554 8_465
N1 Cd2 O10 103.9(2) . 8_465
O6 Cd2 O8 94.3(2) 1_554 .
N1 Cd2 O8 141.3(2) . .
O10 Cd2 O8 98.0(2) 8_465 .
O6 Cd2 O7 121.8(2) 1_554 .
N1 Cd2 O7 89.7(2) . .
O10 Cd2 O7 102.6(2) 8_465 .
O8 Cd2 O7 54.26(17) . .
O6 Cd2 O9 85.57(19) 1_554 8_465
N1 Cd2 O9 142.9(2) . 8_465
O10 Cd2 O9 53.76(18) 8_465 8_465
O8 Cd2 O9 75.37(17) . 8_465
O7 Cd2 O9 121.73(17) . 8_465
O6 Cd2 C19 111.3(2) 1_554 .
N1 Cd2 C19 115.9(2) . .
O10 Cd2 C19 100.0(2) 8_465 .
O8 Cd2 C19 27.48(19) . .
O7 Cd2 C19 26.87(18) . .
O9 Cd2 C19 98.28(18) 8_465 .
O6 Cd2 C26 111.0(2) 1_554 8_465
N1 Cd2 C26 126.4(2) . 8_465
O10 Cd2 C26 26.25(19) 8_465 8_465
O8 Cd2 C26 84.8(2) . 8_465
O7 Cd2 C26 112.5(2) . 8_465
O9 Cd2 C26 27.66(18) 8_465 8_465
C19 Cd2 C26 98.2(2) . 8_465
C27 N1 C29 106.3(6) . .
C27 N1 Cd2 126.4(5) . .
C29 N1 Cd2 126.8(5) . .
C27 N2 C28 107.2(6) . .
C27 N2 C34 127.3(7) . .
C28 N2 C34 125.2(6) . .
C3 C1 C4 110.3(5) . .
C3 C1 C5 107.7(6) . .
C4 C1 C5 109.6(6) . .
C3 C1 C2 109.7(6) . .
C4 C1 C2 108.2(6) . .
C5 C1 C2 111.5(6) . .
O1 C2 C1 106.8(6) . .
O1 C2 H2A 110.4 . .
C1 C2 H2A 110.4 . .
O1 C2 H2B 110.4 . .
C1 C2 H2B 110.4 . .
H2A C2 H2B 108.6 . .
O2 C3 C1 108.7(6) . .
O2 C3 H3A 110.0 . .
C1 C3 H3A 110.0 . .
O2 C3 H3B 110.0 . .
C1 C3 H3B 110.0 . .
H3A C3 H3B 108.3 . .
O3 C4 C1 107.4(6) . .
O3 C4 H4A 110.2 . .
C1 C4 H4A 110.2 . .
O3 C4 H4B 110.2 . .
C1 C4 H4B 110.2 . .
H4A C4 H4B 108.5 . .
O4 C5 C1 106.6(6) . .
O4 C5 H5A 110.4 . .
C1 C5 H5A 110.4 . .
O4 C5 H5B 110.4 . .
C1 C5 H5B 110.4 . .
H5A C5 H5B 108.6 . .
O2 C6 C7 125.9(6) . .
O2 C6 C11 114.3(6) . .
C7 C6 C11 119.8(6) . .
C6 C7 C8 120.1(7) . .
C6 C7 H7A 119.9 . .
C8 C7 H7A 119.9 . .
C9 C8 C7 120.7(6) . .
C9 C8 H8A 119.6 . .
C7 C8 H8A 119.6 . .
C8 C9 C10 119.2(6) . .
C8 C9 C12 119.1(6) . .
C10 C9 C12 121.7(6) . .
C11 C10 C9 120.7(7) . .
C11 C10 H10A 119.6 . .
C9 C10 H10A 119.6 . .
C10 C11 C6 119.4(7) . .
C10 C11 H11A 120.3 . .
C6 C11 H11A 120.3 . .
O5 C12 O6 127.0(6) . .
O5 C12 C9 118.3(6) . .
O6 C12 C9 114.7(6) . .
C18 C13 O3 114.3(6) . .
C18 C13 C14 120.1(7) . .
O3 C13 C14 125.6(7) . .
C15 C14 C13 119.2(7) . .
C15 C14 H14A 120.4 . .
C13 C14 H14A 120.4 . .
C14 C15 C16 122.4(7) . .
C14 C15 H15A 118.8 . .
C16 C15 H15A 118.8 . .
C15 C16 C17 119.0(7) . .
C15 C16 C19 121.2(6) . .
C17 C16 C19 119.7(7) . .
C16 C17 C18 119.9(7) . .
C16 C17 H17A 120.0 . .
C18 C17 H17A 120.0 . .
C13 C18 C17 119.3(7) . .
C13 C18 H18A 120.4 . .
C17 C18 H18A 120.4 . .
O7 C19 O8 120.6(7) . .
O7 C19 C16 120.6(6) . .
O8 C19 C16 118.8(7) . .
O7 C19 Cd2 61.1(4) . .
O8 C19 Cd2 59.7(4) . .
C16 C19 Cd2 173.4(5) . .
C25 C20 C21 120.6(7) . .
C25 C20 O4 124.7(7) . .
C21 C20 O4 114.5(7) . .
C22 C21 C20 120.7(8) . .
C22 C21 H21A 119.7 . .
C20 C21 H21A 119.7 . .
C21 C22 C23 120.0(7) . .
C21 C22 H22A 120.0 . .
C23 C22 H22A 120.0 . .
C24 C23 C22 118.3(7) . .
C24 C23 C26 120.9(7) . .
C22 C23 C26 120.7(6) . .
C23 C24 C25 121.7(7) . .
C23 C24 H24A 119.2 . .
C25 C24 H24A 119.2 . .
C20 C25 C24 118.7(7) . .
C20 C25 H25A 120.6 . .
C24 C25 H25A 120.6 . .
O10 C26 O9 122.1(6) . .
O10 C26 C23 119.3(6) . .
O9 C26 C23 118.6(7) . .
O10 C26 Cd2 54.3(4) . 8_566
O9 C26 Cd2 68.4(4) . 8_566
C23 C26 Cd2 169.2(5) . 8_566
N1 C27 N2 112.7(7) . .
N1 C27 H27A 123.6 . .
N2 C27 H27A 123.6 . .
C33 C28 N2 132.8(7) . .
C33 C28 C29 122.0(7) . .
N2 C28 C29 105.2(6) . .
N1 C29 C30 130.6(6) . .
N1 C29 C28 108.6(6) . .
C30 C29 C28 120.7(7) . .
C31 C30 C29 116.2(7) . .
C31 C30 H30A 121.9 . .
C29 C30 H30A 121.9 . .
C32 C31 C30 121.8(8) . .
C32 C31 H31A 119.1 . .
C30 C31 H31A 119.1 . .
C31 C32 C33 123.0(7) . .
C31 C32 H32A 118.5 . .
C33 C32 H32A 118.5 . .
C28 C33 C32 116.3(7) . .
C28 C33 H33A 121.9 . .
C32 C33 H33A 121.9 . .
C35 C34 C36 121.6(7) . .
C35 C34 N2 119.2(7) . .
C36 C34 N2 119.2(7) . .
C34 C35 C36 119.3(7) . 7_656
C34 C35 H35A 120.4 . .
C36 C35 H35A 120.4 7_656 .
C35 C36 C34 119.1(7) 7_656 .
C35 C36 H36A 120.5 7_656 .
C34 C36 H36A 120.5 . .
C2 O1 C2 116.3(8) . 2_757
C6 O2 C3 120.9(5) . .
C13 O3 C4 118.8(6) . .
C20 O4 C5 118.0(6) . .
C12 O5 Cd1 134.8(4) . 1_556
C12 O6 Cd2 130.6(4) . 1_556
C19 O7 Cd2 92.0(4) . .
C19 O8 Cd1 165.1(5) . .
C19 O8 Cd2 92.8(4) . .
Cd1 O8 Cd2 98.9(2) . .
C26 O9 Cd1 131.9(5) . 2_756
C26 O9 Cd2 84.0(4) . 8_566
Cd1 O9 Cd2 92.64(16) 2_756 8_566
C26 O10 Cd2 99.5(4) . 8_566

loop_
_geom_bond_atom_site_label_1
_geom_bond_atom_site_label_2
_geom_bond_distance
_geom_bond_site_symmetry_2
Cd1 O5 2.227(4) 7_667
Cd1 O5 2.227(4) 1_554
Cd1 O8 2.300(5) 7_666
Cd1 O8 2.300(5) .
Cd1 O9 2.303(5) 2_756
Cd1 O9 2.303(5) 8_465
Cd2 O6 2.171(5) 1_554
Cd2 N1 2.239(5) .
Cd2 O10 2.260(5) 8_465
Cd2 O8 2.342(5) .
Cd2 O7 2.373(5) .
Cd2 O9 2.567(5) 8_465
Cd2 C19 2.708(7) .
Cd2 C26 2.746(7) 8_465
N1 C27 1.304(9) .
N1 C29 1.394(9) .
N2 C27 1.360(9) .
N2 C28 1.389(10) .
N2 C34 1.428(9) .
C1 C3 1.502(9) .
C1 C4 1.524(10) .
C1 C5 1.526(9) .
C1 C2 1.527(10) .
C2 O1 1.413(8) .
C2 H2A 0.9700 .
C2 H2B 0.9700 .
C3 O2 1.421(8) .
C3 H3A 0.9700 .
C3 H3B 0.9700 .
C4 O3 1.441(9) .
C4 H4A 0.9700 .
C4 H4B 0.9700 .
C5 O4 1.439(8) .
C5 H5A 0.9700 .
C5 H5B 0.9700 .
C6 O2 1.354(8) .
C6 C7 1.365(9) .
C6 C11 1.407(10) .
C7 C8 1.380(9) .
C7 H7A 0.9300 .
C8 C9 1.364(9) .
C8 H8A 0.9300 .
C9 C10 1.398(10) .
C9 C12 1.525(9) .
C10 C11 1.357(10) .
C10 H10A 0.9300 .
C11 H11A 0.9300 .
C12 O5 1.222(8) .
C12 O6 1.267(8) .
C13 C18 1.360(10) .
C13 O3 1.360(8) .
C13 C14 1.390(11) .
C14 C15 1.355(12) .
C14 H14A 0.9300 .
C15 C16 1.357(10) .
C15 H15A 0.9300 .
C16 C17 1.371(11) .
C16 C19 1.503(10) .
C17 C18 1.414(11) .
C17 H17A 0.9300 .
C18 H18A 0.9300 .
C19 O7 1.225(9) .
C19 O8 1.251(8) .
C20 C25 1.358(10) .
C20 C21 1.366(10) .
C20 O4 1.381(8) .
C21 C22 1.364(10) .
C21 H21A 0.9300 .
C22 C23 1.396(10) .
C22 H22A 0.9300 .
C23 C24 1.359(10) .
C23 C26 1.489(9) .
C24 C25 1.392(10) .
C24 H24A 0.9300 .
C25 H25A 0.9300 .
C26 O10 1.231(8) .
C26 O9 1.282(8) .
C26 Cd2 2.746(7) 8_566
C27 H27A 0.9300 .
C28 C33 1.364(10) .
C28 C29 1.409(10) .
C29 C30 1.412(10) .
C30 C31 1.394(11) .
C30 H30A 0.9300 .
C31 C32 1.357(12) .
C31 H31A 0.9300 .
C32 C33 1.402(12) .
C32 H32A 0.9300 .
C33 H33A 0.9300 .
C34 C35 1.374(11) .
C34 C36 1.380(10) .
C35 C36 1.374(10) 7_656
C35 H35A 0.9300 .
C36 C35 1.374(10) 7_656
C36 H36A 0.9300 .
O1 C2 1.413(8) 2_757
O5 Cd1 2.227(4) 1_556
O6 Cd2 2.171(5) 1_556
O9 Cd1 2.303(5) 2_756
O9 Cd2 2.567(5) 8_566
O10 Cd2 2.260(5) 8_566

loop_
_platon_squeeze_void_nr
_platon_squeeze_void_average_x
_platon_squeeze_void_average_y
_platon_squeeze_void_average_z
_platon_squeeze_void_volume
_platon_squeeze_void_count_electrons
_platon_squeeze_void_content
1 0.000 -0.008 -0.011 2085 972 ' '
2 0.500 -0.142 0.112 2085 972 ' '
